data_1558176
loop_
_publ_author_name
'Pagire, Santosh K.'
'Kumagai, Naoya'
'Shibasaki, Masakatsu'

_publ_section_title
;
 Introduction of a 7-aza-6-MeO-indoline auxiliary in Lewis-acid/photoredox
 cooperative catalysis: highly enantioselective aminomethylation of
 \a,\b-unsaturated amides
;
_journal_issue 20
_journal_name_full 'Chemical Science'
_journal_page_first 5168
_journal_page_last 5174
_journal_paper_doi 10.1039/D0SC01890B
_journal_volume 11
_journal_year 2020
_chemical_formula_moiety 'C68 H63 Cu N3 O2 P2, F6 P, 3(C4 H8 O)'
_chemical_formula_sum 'C80 H87 Cu F6 N3 O5 P3'
_chemical_formula_weight 1440.97
_space_group_crystal_system monoclinic
_space_group_IT_number 14
_space_group_name_Hall '-P 2ybc'
_space_group_name_H-M_alt 'P 1 21/c 1'
_atom_sites_solution_hydrogens geom
_atom_sites_solution_primary dual
_audit_creation_date 2019-10-23
_audit_creation_method
;
Olex2 1.2
(compiled 2018.05.29 svn.r3508 for OlexSys, GUI svn.r5506)
;
_audit_update_record
;
2020-02-19 deposited with the CCDC.	2020-04-27 downloaded from the CCDC.
;
_cell_angle_alpha 90
_cell_angle_beta 106.505(2)
_cell_angle_gamma 90
_cell_formula_units_Z 4
_cell_length_a 21.7889(4)
_cell_length_b 16.4491(4)
_cell_length_c 24.0629(5)
_cell_measurement_reflns_used 25104
_cell_measurement_temperature 93.15
_cell_measurement_theta_max 76.6650
_cell_measurement_theta_min 2.0980
_cell_volume 8269.0(3)
_computing_cell_refinement 'CrysAlisPro 1.171.40.14a (Rigaku OD, 2018)'
_computing_data_collection 'CrysAlisPro 1.171.40.14a (Rigaku OD, 2018)'
_computing_data_reduction 'CrysAlisPro 1.171.40.14a (Rigaku OD, 2018)'
_computing_molecular_graphics 'Olex2 (Dolomanov et al., 2009)'
_computing_publication_material 'Olex2 (Dolomanov et al., 2009)'
_computing_structure_refinement 'ShelXL (Sheldrick, 2015)'
_computing_structure_solution 'ShelXT (Sheldrick, 2015)'
_diffrn_ambient_temperature 93.15
_diffrn_detector 'Rigaku HyPix-6000 area detector'
_diffrn_detector_area_resol_mean 10.0
_diffrn_detector_type 'HPC area detector'
_diffrn_measured_fraction_theta_full 0.999
_diffrn_measured_fraction_theta_max 0.971
_diffrn_measurement_details
;
List of Runs (angles in degrees, time in seconds):

  # Type    Start    End  Width  t~exp~   \w     \q     \k     \f   Frames
#--------------------------------------------------------------------------
  1  \w    -25.00  59.00   0.50   11.85    --   47.95 -38.00  30.00  168
  2  \w     16.00  90.00   0.50   11.85    --   47.95-119.00 -86.00  148
  3  \w     55.00 110.00   0.50   48.39    --  106.49-119.00 -86.00  110
  4  \w     62.00 117.00   0.50   48.39    --  106.49-125.00-120.00  110
  5  \w     46.00  96.00   0.50   48.39    --  106.49 -94.00 -60.00  100
  6  \w     77.00 116.00   0.50   48.39    --  106.49 -15.00-150.00   78
  7  \w     35.00  65.00   0.50   48.39    --  106.49 -45.00 -90.00   60
  8  \w     36.00  75.00   0.50   48.39    --  106.49 -45.00 -30.00   78
  9  \w     32.00  57.00   0.50   48.39    --  106.49 -30.00  30.00   50
 10  \w     43.00 122.00   0.50   48.39    --  106.49 -61.00  60.00  158
 11  \w     72.00 102.00   0.50   11.85    --   47.95-157.00 118.00   60
 12  \w     35.00 138.00   0.50   48.39    --  106.49-157.00 118.00  206
 13  \w     34.00  90.00   0.50   48.39    --  106.49 -77.00  60.00  112
 14  \w     35.00  75.00   0.50   48.39    --  106.49 -45.00 150.00   80
 15  \w     41.00  74.00   0.50   48.39    --  106.49 -45.00 120.00   66
 16  \w     34.00  60.00   0.50   48.39    --  106.49 -30.00  90.00   52
 17  \w     77.00 141.00   0.50   48.39    --  106.49 119.00  -1.00  128
 18  \w     75.00 119.00   0.50   11.85    --   47.95 125.00 -60.00   88
 19  \w     77.00 120.00   0.50   11.85    --   47.95 125.00 -30.00   86
 20  \w     57.00 115.00   0.50   11.85    --   47.95 157.00 154.00  116
 21  \w     64.00  90.00   0.50   48.39    --  106.49 157.00 154.00   52
 22  \w     40.00  74.00   0.50   48.39    --  106.49 -45.00-120.00   68
 23  \w     31.00  74.00   0.50   48.39    --  106.49 -15.00-150.00   86
 24  \w     32.00  57.00   0.50   48.39    --  106.49 -30.00-150.00   50
 25  \w      0.00  58.00   0.50   11.85    --   47.95 -38.00-150.00  116
 26  \w    -99.00 -74.00   0.50   11.85    --  -47.95 157.00 154.00   50
 27  \w    -90.00 -28.00   0.50   11.85    --  -47.95 119.00  -1.00  124
 28  \w    -76.00 -27.00   0.50   48.39    -- -100.00  61.00  30.00   98
 29  \w    -57.00 -25.00   0.50   48.39    -- -100.00  30.00  60.00   64
 30  \w    -55.00 -26.00   0.50   48.39    -- -100.00  30.00  30.00   58
 31  \w    -52.00 -27.00   0.50   48.39    -- -100.00 125.00 120.00   50
 32  \w    -67.00 -26.00   0.50   48.39    -- -100.00  30.00 150.00   82
 33  \w   -112.00 -65.00   0.50   48.39    -- -100.00 119.00  -1.00   94
 34  \w   -115.00 -89.00   0.50   48.39    -- -100.00  61.00  30.00   52
 35  \w   -117.00 -72.00   0.50   48.39    -- -100.00 125.00 120.00   90
 36  \w   -101.00 -38.00   0.50   48.39    -- -100.00 157.00 154.00  126
 37  \w   -115.00 -83.00   0.50   48.39    -- -100.00 125.00  60.00   64
 38  \w    -54.00 -25.00   0.50   48.39    -- -100.00  30.00-120.00   58
 39  \w    -59.00 -34.00   0.50   48.39    -- -100.00  30.00-150.00   50
 40  \w    -80.00 -33.00   0.50   48.39    -- -100.00  45.00-180.00   94
 41  \w   -152.00-127.00   0.50   48.39    -- -100.00-119.00 -86.00   50
 42  \w   -170.00-117.00   0.50   48.39    -- -100.00-125.00-150.00  106
 43  \w   -113.00 -88.00   0.50   11.85    --  -47.95-157.00 118.00   50
 44  \w   -136.00-111.00   0.50   48.39    -- -100.00-157.00 118.00   50
 45  \w   -136.00 -80.00   0.50   48.39    -- -100.00-125.00 150.00  112
 46  \w   -120.00 -28.00   0.50   11.85    --  -47.95 -77.00 120.00  184
;
_diffrn_measurement_device 'four-circle diffractometer'
_diffrn_measurement_device_type 'Rigaku XtaLAB Synergy-Custom'
_diffrn_measurement_method '\w scans'
_diffrn_orient_matrix_type 'CrysAlisPro convention (1999,Acta A55,543-557)'
_diffrn_orient_matrix_UB_11 0.0086480000
_diffrn_orient_matrix_UB_12 0.0672668000
_diffrn_orient_matrix_UB_13 0.0462526000
_diffrn_orient_matrix_UB_21 -0.0043255000
_diffrn_orient_matrix_UB_22 -0.0641046000
_diffrn_orient_matrix_UB_23 0.0453421000
_diffrn_orient_matrix_UB_31 0.0730739000
_diffrn_orient_matrix_UB_32 -0.0117099000
_diffrn_orient_matrix_UB_33 0.0163633000
_diffrn_radiation_monochromator 'multi-layer mirror optics'
_diffrn_radiation_probe x-ray
_diffrn_radiation_type CuK\a
_diffrn_radiation_wavelength 1.54184
_diffrn_reflns_av_R_equivalents 0.1098
_diffrn_reflns_av_unetI/netI 0.0668
_diffrn_reflns_Laue_measured_fraction_full 0.999
_diffrn_reflns_Laue_measured_fraction_max 0.971
_diffrn_reflns_limit_h_max 27
_diffrn_reflns_limit_h_min -19
_diffrn_reflns_limit_k_max 20
_diffrn_reflns_limit_k_min -20
_diffrn_reflns_limit_l_max 30
_diffrn_reflns_limit_l_min -30
_diffrn_reflns_number 118804
_diffrn_reflns_point_group_measured_fraction_full 0.999
_diffrn_reflns_point_group_measured_fraction_max 0.971
_diffrn_reflns_theta_full 67.684
_diffrn_reflns_theta_max 77.010
_diffrn_reflns_theta_min 2.115
_diffrn_source 'rotating anode X-ray generator'
_diffrn_source_type micromax007
_exptl_absorpt_coefficient_mu 1.422
_exptl_absorpt_correction_T_max 1.00000
_exptl_absorpt_correction_T_min 0.78817
_exptl_absorpt_correction_type multi-scan
_exptl_absorpt_process_details
;
CrysAlisPro 1.171.40.14a (Rigaku Oxford Diffraction, 2018)
Empirical absorption correction using spherical harmonics,
 implemented in SCALE3 ABSPACK scaling algorithm.
;
_exptl_crystal_colour 'clear light yellow'
_exptl_crystal_colour_lustre clear
_exptl_crystal_colour_modifier light
_exptl_crystal_colour_primary yellow
_exptl_crystal_density_diffrn 1.157
_exptl_crystal_description plate
_exptl_crystal_F_000 3024
_exptl_crystal_size_max 0.2
_exptl_crystal_size_mid 0.1
_exptl_crystal_size_min 0.008
_refine_diff_density_max 0.470
_refine_diff_density_min -0.671
_refine_diff_density_rms 0.064
_refine_ls_extinction_method none
_refine_ls_goodness_of_fit_ref 1.056
_refine_ls_hydrogen_treatment constr
_refine_ls_matrix_type full
_refine_ls_number_parameters 892
_refine_ls_number_reflns 17003
_refine_ls_number_restraints 0
_refine_ls_restrained_S_all 1.056
_refine_ls_R_factor_all 0.1027
_refine_ls_R_factor_gt 0.0680
_refine_ls_shift/su_max 0.001
_refine_ls_shift/su_mean 0.000
_refine_ls_structure_factor_coef Fsqd
_refine_ls_weighting_details 'w=1/[\s^2^(Fo^2^)+(0.1181P)^2^+1.4880P] where P=(Fo^2^+2Fc^2^)/3'
_refine_ls_weighting_scheme calc
_refine_ls_wR_factor_gt 0.1866
_refine_ls_wR_factor_ref 0.2118
_reflns_Friedel_coverage 0.000
_reflns_number_gt 10842
_reflns_number_total 17003
_reflns_threshold_expression 'I > 2\s(I)'
_cod_data_source_file d0sc01890b2.cif
_cod_data_source_block exp_262
_cod_depositor_comments 'Adding full bibliography for 1558174--1558176.cif.'
_cod_database_code 1558176
_shelx_shelxl_version_number 2018/3
_chemical_oxdiff_formula 'C H Cu P F N O'
_chemical_oxdiff_usercomment 'Cu-Phosphine Pyrdine complex'
_shelx_space_group_comment
;
The symmetry employed for this shelxl refinement is uniquely defined
by the following loop, which should always be used as a source of
symmetry information in preference to the above space-group names.
They are only intended as comments.
;
_shelx_estimated_absorpt_t_max 0.989
_shelx_estimated_absorpt_t_min 0.764
_reflns_odcompleteness_completeness 99.95
_reflns_odcompleteness_iscentric 1
_reflns_odcompleteness_theta 66.97
_olex2_refinement_description
;
1. Fixed Uiso
 At 1.2 times of:
  All C(H) groups, All C(H,H) groups
 At 1.5 times of:
  All C(H,H,H) groups
2.a Secondary CH2 refined with riding coordinates:
 C01M(H01J,H01L), C026(H02A,H02B), C02C(H02Z,HA), C02E(H02R,H02S), C02F(H02T,
 H02U), C02G(H02V,H02W), C02H(H02,HB), C02J(H0AA,HC), C02L(H1AA,HD), C02O(H2AA,
 HE), C02P(H02X,H02Y), C02Q(H3AA,HF), C02R(H4AA,HG), C02S(H5AA,HH)
2.b Aromatic/amide H refined with riding coordinates:
 C36(H36), C00K(H00K), C00O(H00O), C00P(H00P), C00Q(H00Q), C00T(H00T),
 C00V(H00V), C00Y(H00Y), C00Z(H00Z), C010(H010), C012(H012), C013(H013),
 C015(H015), C017(H017), C019(H019), C01A(H01D), C01C(H01E), C01E(H01F),
 C01G(H01G), C01H(H01H), C01I(H01I), C01K(H01K), C01N(H01N), C01O(H01O),
 C01S(H01S), C01U(H01U), C01X(H01X), C020(H020), C021(H021), C023(H023),
 C025(H025), C027(H027)
2.c Idealised Me refined as rotating group:
 C018(H01A,H01B,H01C), C01T(H01M,H01P,H01Q), C01Y(H01R,H01T,H01V), C01Z(H01W,
 H01Y,H), C028(H02C,H02D,H02E), C029(H02F,H02G,H02H), C02B(H02I,H02J,H02K),
 C02D(H02L,H02M,H02N), C02I(H02O,H02P,H02Q)
;
_olex2_submission_special_instructions 'No special instructions were received'
_oxdiff_exptl_absorpt_empirical_details
;
Empirical correction (ABSPACK) includes:
- Absorption correction using spherical harmonics
- Frame scaling
;
_oxdiff_exptl_absorpt_empirical_full_max 1.958
_oxdiff_exptl_absorpt_empirical_full_min 0.658

loop_
_space_group_symop_operation_xyz
'x, y, z'
'-x, y+1/2, -z+1/2'
'-x, -y, -z'
'x, -y-1/2, z-1/2'

loop_
_atom_site_label
_atom_site_type_symbol
_atom_site_fract_x
_atom_site_fract_y
_atom_site_fract_z
_atom_site_U_iso_or_equiv
_atom_site_adp_type
_atom_site_occupancy
_atom_site_site_symmetry_order
_atom_site_calc_flag
_atom_site_refinement_flags_posn
_atom_site_refinement_flags_adp
_atom_site_refinement_flags_occupancy
_atom_site_disorder_assembly
_atom_site_disorder_group
Cu01 Cu 0.67014(2) 0.22775(3) 0.30632(2) 0.04172(14) Uani 1 1 d . . . . .
P002 P 0.76788(3) 0.22179(5) 0.29068(3) 0.04077(19) Uani 1 1 d . . . . .
P003 P 0.69357(3) 0.30754(5) 0.38584(3) 0.04134(19) Uani 1 1 d . . . . .
P004 P 0.67548(8) 0.74318(9) 0.24797(7) 0.0914(4) Uani 1 1 d . . . . .
O23 O 0.60089(11) 0.29858(16) 0.24694(12) 0.0578(6) Uani 1 1 d . . . . .
O006 O 0.68824(12) 0.05772(15) 0.33469(12) 0.0574(6) Uani 1 1 d . . . . .
N007 N 0.52070(13) 0.20656(19) 0.21361(13) 0.0508(7) Uani 1 1 d . . . . .
N8 N 0.60833(12) 0.13121(17) 0.27797(12) 0.0457(6) Uani 1 1 d . . . . .
C009 C 0.81098(14) 0.3708(2) 0.37494(13) 0.0419(7) Uani 1 1 d . . . . .
C31 C 0.84135(13) 0.2908(2) 0.39632(13) 0.0422(7) Uani 1 1 d . . . . .
C35 C 0.73590(14) 0.2616(2) 0.45542(15) 0.0462(7) Uani 1 1 d . . . . .
C36 C 0.76222(16) 0.3081(2) 0.50517(14) 0.0508(8) Uani 1 1 d . . . . .
H36 H 0.759170 0.365685 0.503189 0.061 Uiso 1 1 calc R . . . .
C34 C 0.74666(14) 0.3849(2) 0.36938(13) 0.0425(7) Uani 1 1 d . . . . .
C00E C 0.54751(15) 0.2821(2) 0.21603(15) 0.0490(8) Uani 1 1 d . . . . .
C30 C 0.78785(15) 0.1330(2) 0.25400(15) 0.0486(8) Uani 1 1 d . . . . .
C33 C 0.84859(15) 0.4324(2) 0.35778(14) 0.0476(8) Uani 1 1 d . . . . .
C32 C 0.82787(13) 0.2212(2) 0.36223(14) 0.0436(7) Uani 1 1 d . . . . .
C00I C 0.55132(15) 0.1348(2) 0.23923(15) 0.0482(8) Uani 1 1 d . . . . .
C00J C 0.79003(15) 0.3060(2) 0.25073(13) 0.0447(7) Uani 1 1 d . . . . .
C00K C 0.74246(16) 0.3610(2) 0.22321(15) 0.0506(8) Uani 1 1 d . . . . .
H00K H 0.700044 0.353364 0.225556 0.061 Uiso 1 1 calc R . . . .
C00L C 0.79282(18) 0.2706(3) 0.55754(15) 0.0591(10) Uani 1 1 d . . . . .
C00M C 0.88507(14) 0.2864(2) 0.45354(14) 0.0485(8) Uani 1 1 d . . . . .
C00N C 0.81894(17) 0.5062(2) 0.33334(15) 0.0517(8) Uani 1 1 d . . . . .
C00O C 0.71803(15) 0.4579(2) 0.34296(15) 0.0470(7) Uani 1 1 d . . . . .
H00O H 0.673550 0.466235 0.337422 0.056 Uiso 1 1 calc R . . . .
C00P C 0.73753(17) 0.0881(2) 0.21954(15) 0.0514(8) Uani 1 1 d . . . . .
H00P H 0.694948 0.103831 0.217291 0.062 Uiso 1 1 calc R . . . .
C00Q C 0.75281(17) 0.5166(2) 0.32519(16) 0.0538(8) Uani 1 1 d . . . . .
H00Q H 0.732201 0.564646 0.307261 0.065 Uiso 1 1 calc R . . . .
C00R C 0.63310(15) 0.3696(2) 0.40634(16) 0.0502(8) Uani 1 1 d . . . . .
F00S F 0.74329(17) 0.7076(2) 0.2550(2) 0.1362(16) Uani 1 1 d . . . . .
C00T C 0.73969(15) 0.1779(2) 0.45837(15) 0.0506(8) Uani 1 1 d . . . . .
H00T H 0.721376 0.146623 0.424532 0.061 Uiso 1 1 calc R . . . .
N9 N 0.44231(16) 0.4720(3) 0.10482(17) 0.0736(10) Uani 1 1 d . . . . .
C00V C 0.91497(15) 0.4220(2) 0.36508(16) 0.0533(8) Uani 1 1 d . . . . .
H00V H 0.935363 0.372562 0.380491 0.064 Uiso 1 1 calc R . . . .
C00W C 0.63034(16) 0.0557(2) 0.29420(16) 0.0508(8) Uani 1 1 d . . . . .
C00X C 0.7472(2) 0.0208(2) 0.18818(17) 0.0604(9) Uani 1 1 d . . . . .
C00Y C 0.85364(15) 0.1459(2) 0.38597(15) 0.0517(8) Uani 1 1 d . . . . .
H00Y H 0.842693 0.098007 0.363250 0.062 Uiso 1 1 calc R . . . .
C00Z C 0.90246(16) 0.3558(3) 0.48964(15) 0.0570(9) Uani 1 1 d . . . . .
H00Z H 0.884679 0.407273 0.476021 0.068 Uiso 1 1 calc R . . . .
C010 C 0.50912(16) 0.3451(2) 0.17814(16) 0.0537(8) Uani 1 1 d . . . . .
H010 H 0.466967 0.333081 0.154951 0.064 Uiso 1 1 calc R . . . .
C011 C 0.75599(19) 0.4270(2) 0.19228(17) 0.0594(9) Uani 1 1 d . . . . .
C012 C 0.85182(16) 0.3162(3) 0.24591(14) 0.0522(8) Uani 1 1 d . . . . .
H012 H 0.884440 0.278633 0.264118 0.063 Uiso 1 1 calc R . . . .
C013 C 0.94992(18) 0.4833(3) 0.34989(17) 0.0628(10) Uani 1 1 d . . . . .
H013 H 0.994599 0.476446 0.355775 0.075 Uiso 1 1 calc R . . . .
C014 C 0.77024(18) 0.1382(3) 0.51066(17) 0.0604(9) Uani 1 1 d . . . . .
C015 C 0.8178(2) 0.4354(3) 0.18914(16) 0.0631(10) Uani 1 1 d . . . . .
H015 H 0.827661 0.480598 0.168607 0.076 Uiso 1 1 calc R . . . .
C016 C 0.91127(16) 0.2103(3) 0.47582(15) 0.0541(9) Uani 1 1 d . . . . .
C017 C 0.89390(17) 0.1404(3) 0.44080(17) 0.0609(10) Uani 1 1 d . . . . .
H017 H 0.910458 0.088880 0.455619 0.073 Uiso 1 1 calc R . . . .
C018 C 0.8220(2) 0.3199(3) 0.61059(17) 0.0721(12) Uani 1 1 d . . . . .
H01A H 0.819758 0.377684 0.600340 0.108 Uiso 1 1 calc GR . . . .
H01B H 0.866867 0.303977 0.627005 0.108 Uiso 1 1 calc GR . . . .
H01C H 0.798559 0.310342 0.639218 0.108 Uiso 1 1 calc GR . . . .
C019 C 0.5987(2) -0.0155(2) 0.27136(19) 0.0628(10) Uani 1 1 d . . . . .
H019 H 0.617576 -0.067335 0.282311 0.075 Uiso 1 1 calc R . . . .
C01A C 0.85034(18) 0.1103(3) 0.25557(17) 0.0606(10) Uani 1 1 d . . . . .
H01D H 0.885677 0.140168 0.278849 0.073 Uiso 1 1 calc R . . . .
C01B C 0.51355(18) 0.0674(3) 0.21672(18) 0.0614(10) Uani 1 1 d . . . . .
C01C C 0.64728(17) 0.4411(2) 0.43846(16) 0.0541(8) Uani 1 1 d . . . . .
H01E H 0.689969 0.461017 0.449315 0.065 Uiso 1 1 calc R . . . .
C01D C 0.50035(18) 0.4864(3) 0.14093(19) 0.0638(10) Uani 1 1 d . . . . .
C01E C 0.79615(18) 0.1863(3) 0.55927(16) 0.0621(10) Uani 1 1 d . . . . .
H01F H 0.816899 0.160509 0.594976 0.074 Uiso 1 1 calc R . . . .
F01F F 0.6034(2) 0.7789(2) 0.24017(19) 0.1290(14) Uani 1 1 d . . . . .
C01G C 0.94432(18) 0.3495(3) 0.54355(17) 0.0679(11) Uani 1 1 d . . . . .
H01G H 0.955646 0.396760 0.566869 0.082 Uiso 1 1 calc R . . . .
C01H C 0.85657(19) 0.5671(3) 0.31710(18) 0.0629(10) Uani 1 1 d . . . . .
H01H H 0.836935 0.616120 0.299970 0.075 Uiso 1 1 calc R . . . .
C01I C 0.9203(2) 0.5561(3) 0.32578(18) 0.0657(10) Uani 1 1 d . . . . .
H01I H 0.945103 0.597946 0.315468 0.079 Uiso 1 1 calc R . . . .
C01J C 0.52342(19) 0.3820(3) 0.4090(2) 0.0688(11) Uani 1 1 d . . . . .
C01K C 0.57093(16) 0.3414(3) 0.39154(18) 0.0577(9) Uani 1 1 d . . . . .
H01K H 0.560309 0.293279 0.369014 0.069 Uiso 1 1 calc R . . . .
C01L C 0.86604(18) 0.3814(3) 0.21446(16) 0.0610(10) Uani 1 1 d . . . . .
C01M C 0.45862(17) 0.1855(3) 0.17072(19) 0.0664(11) Uani 1 1 d . . . . .
H01J H 0.460232 0.196528 0.130710 0.080 Uiso 1 1 calc R . . . .
H01L H 0.423126 0.217248 0.178095 0.080 Uiso 1 1 calc R . . . .
C01N C 0.53353(17) 0.4182(3) 0.17653(18) 0.0586(9) Uani 1 1 d . . . . .
H01N H 0.575902 0.427557 0.200273 0.070 Uiso 1 1 calc R . . . .
C01O C 0.8095(2) 0.0005(3) 0.19100(19) 0.0733(12) Uani 1 1 d . . . . .
H01O H 0.817051 -0.045344 0.169881 0.088 Uiso 1 1 calc R . . . .
F01P F 0.64628(18) 0.6579(2) 0.2464(3) 0.167(2) Uani 1 1 d . . . . .
O01Q O 0.53089(19) 0.2041(3) 0.0698(2) 0.1232(16) Uani 1 1 d . . . . .
C01R C 0.6003(2) 0.4841(3) 0.4550(2) 0.0691(11) Uani 1 1 d . . . . .
C01S C 0.5396(2) 0.4527(3) 0.4404(2) 0.0747(12) Uani 1 1 d . . . . .
H01S H 0.507439 0.480827 0.452320 0.090 Uiso 1 1 calc R . . . .
C01T C 0.7204(2) -0.0188(3) 0.3509(2) 0.0717(11) Uani 1 1 d . . . . .
H01M H 0.724902 -0.046371 0.316127 0.108 Uiso 1 1 calc GR . . . .
H01P H 0.695384 -0.052901 0.369741 0.108 Uiso 1 1 calc GR . . . .
H01Q H 0.762931 -0.009120 0.377723 0.108 Uiso 1 1 calc GR . . . .
C01U C 0.5387(2) -0.0081(3) 0.2321(2) 0.0676(11) Uani 1 1 d . . . . .
H01U H 0.515150 -0.055257 0.215868 0.081 Uiso 1 1 calc R . . . .
F01V F 0.7000(3) 0.8308(2) 0.2477(3) 0.166(2) Uani 1 1 d . . . . .
C01W C 0.8609(2) 0.0446(3) 0.2234(2) 0.0725(12) Uani 1 1 d . . . . .
C01X C 0.5278(2) 0.5630(3) 0.1478(2) 0.0766(13) Uani 1 1 d . . . . .
H01X H 0.569341 0.571379 0.173388 0.092 Uiso 1 1 calc R . . . .
C01Y C 0.7050(2) 0.4878(3) 0.1643(2) 0.0820(13) Uani 1 1 d . . . . .
H01R H 0.665690 0.459010 0.143718 0.123 Uiso 1 1 calc GR . . . .
H01T H 0.719587 0.521051 0.136729 0.123 Uiso 1 1 calc GR . . . .
H01V H 0.696398 0.522847 0.194138 0.123 Uiso 1 1 calc GR . . . .
C01Z C 0.7770(2) 0.0476(3) 0.5135(2) 0.0811(13) Uani 1 1 d . . . . .
H01W H 0.757521 0.024415 0.474997 0.122 Uiso 1 1 calc GR . . . .
H01Y H 0.755521 0.025875 0.540958 0.122 Uiso 1 1 calc GR . . . .
H H 0.822540 0.033173 0.526376 0.122 Uiso 1 1 calc GR . . . .
C020 C 0.4349(3) 0.6134(4) 0.0809(3) 0.0881(16) Uani 1 1 d . . . . .
H020 H 0.410170 0.656875 0.059966 0.106 Uiso 1 1 calc R . . . .
C021 C 0.95443(19) 0.2059(3) 0.53237(18) 0.0722(12) Uani 1 1 d . . . . .
H021 H 0.971997 0.155024 0.547575 0.087 Uiso 1 1 calc R . . . .
O022 O 0.89369(19) 0.5564(4) 0.5621(2) 0.1351(19) Uani 1 1 d . . . . .
C023 C 0.9708(2) 0.2748(3) 0.56509(18) 0.0768(13) Uani 1 1 d . . . . .
H023 H 1.000392 0.271759 0.602625 0.092 Uiso 1 1 calc R . . . .
F024 F 0.6623(3) 0.7427(4) 0.1803(2) 0.198(3) Uani 1 1 d . . . . .
C025 C 0.4108(2) 0.5363(4) 0.0750(2) 0.0833(14) Uani 1 1 d . . . . .
H025 H 0.369792 0.527414 0.048471 0.100 Uiso 1 1 calc R . . . .
C026 C 0.4498(2) 0.0944(3) 0.1796(3) 0.0861(15) Uani 1 1 d . . . . .
H02A H 0.416175 0.085081 0.199240 0.103 Uiso 1 1 calc R . . . .
H02B H 0.438028 0.065215 0.142082 0.103 Uiso 1 1 calc R . . . .
C027 C 0.4934(3) 0.6275(3) 0.1165(3) 0.0920(17) Uani 1 1 d . . . . .
H027 H 0.511169 0.680632 0.120257 0.110 Uiso 1 1 calc R . . . .
C028 C 0.4559(2) 0.3489(3) 0.3945(3) 0.0930(17) Uani 1 1 d . . . . .
H02C H 0.444651 0.324023 0.355921 0.139 Uiso 1 1 calc GR . . . .
H02D H 0.426091 0.393385 0.394910 0.139 Uiso 1 1 calc GR . . . .
H02E H 0.453255 0.307976 0.423303 0.139 Uiso 1 1 calc GR . . . .
C029 C 0.9330(2) 0.3904(4) 0.2087(2) 0.0821(14) Uani 1 1 d . . . . .
H02F H 0.963457 0.363273 0.241284 0.123 Uiso 1 1 calc GR . . . .
H02G H 0.943788 0.448234 0.208685 0.123 Uiso 1 1 calc GR . . . .
H02H H 0.935083 0.365544 0.172228 0.123 Uiso 1 1 calc GR . . . .
F02A F 0.6876(2) 0.7431(5) 0.31441(19) 0.201(3) Uani 1 1 d . . . . .
C02B C 0.6154(3) 0.5635(3) 0.4868(3) 0.0896(15) Uani 1 1 d . . . . .
H02I H 0.616308 0.555728 0.527428 0.134 Uiso 1 1 calc GR . . . .
H02J H 0.582530 0.603655 0.468842 0.134 Uiso 1 1 calc GR . . . .
H02K H 0.657311 0.583046 0.484994 0.134 Uiso 1 1 calc GR . . . .
C02C C 0.8158(2) 0.5845(5) 0.4783(2) 0.105(2) Uani 1 1 d . . . . .
H02Z H 0.782150 0.626668 0.466950 0.126 Uiso 1 1 calc R . . . .
HA H 0.802239 0.536260 0.453235 0.126 Uiso 1 1 calc R . . . .
C02D C 0.6911(3) -0.0261(3) 0.1506(2) 0.0876(15) Uani 1 1 d . . . . .
H02L H 0.660628 -0.037793 0.172762 0.131 Uiso 1 1 calc GR . . . .
H02M H 0.706269 -0.077299 0.138420 0.131 Uiso 1 1 calc GR . . . .
H02N H 0.669858 0.006269 0.116386 0.131 Uiso 1 1 calc GR . . . .
C02E C 0.5842(2) 0.1536(3) 0.0930(3) 0.0954(17) Uani 1 1 d . . . . .
H02R H 0.583102 0.106026 0.067570 0.115 Uiso 1 1 calc R . . . .
H02S H 0.584470 0.134039 0.131964 0.115 Uiso 1 1 calc R . . . .
C02F C 0.6204(3) 0.2772(4) 0.0685(3) 0.107(2) Uani 1 1 d . . . . .
H02T H 0.640821 0.285669 0.037059 0.128 Uiso 1 1 calc R . . . .
H02U H 0.632448 0.322675 0.096414 0.128 Uiso 1 1 calc R . . . .
C02G C 0.5515(3) 0.2719(4) 0.0452(3) 0.108(2) Uani 1 1 d . . . . .
H02V H 0.531187 0.321776 0.054701 0.130 Uiso 1 1 calc R . . . .
H02W H 0.539677 0.266178 0.002501 0.130 Uiso 1 1 calc R . . . .
C02H C 0.8277(3) 0.5629(4) 0.5391(3) 0.1027(18) Uani 1 1 d . . . . .
H02 H 0.810585 0.605439 0.559807 0.123 Uiso 1 1 calc R . . . .
HB H 0.806677 0.510635 0.542864 0.123 Uiso 1 1 calc R . . . .
C02I C 0.9285(3) 0.0240(4) 0.2231(3) 0.113(2) Uani 1 1 d . . . . .
H02O H 0.934053 0.036852 0.185069 0.170 Uiso 1 1 calc GR . . . .
H02P H 0.936415 -0.034087 0.231144 0.170 Uiso 1 1 calc GR . . . .
H02Q H 0.958957 0.055876 0.253011 0.170 Uiso 1 1 calc GR . . . .
C02J C 0.8792(3) 0.6166(5) 0.4737(3) 0.123(2) Uani 1 1 d . . . . .
H0AA H 0.890254 0.591335 0.440448 0.148 Uiso 1 1 calc R . . . .
HC H 0.877256 0.676273 0.468251 0.148 Uiso 1 1 calc R . . . .
C02L C 0.9227(3) 0.5971(7) 0.5234(4) 0.173(5) Uani 1 1 d . . . . .
H1AA H 0.944203 0.647074 0.542168 0.207 Uiso 1 1 calc R . . . .
HD H 0.955558 0.561310 0.515143 0.207 Uiso 1 1 calc R . . . .
C02O C 0.6529(5) -0.1630(6) 0.5445(5) 0.159(3) Uani 1 1 d . . . . .
H2AA H 0.621345 -0.172003 0.566503 0.191 Uiso 1 1 calc R . . . .
HE H 0.663231 -0.104380 0.544490 0.191 Uiso 1 1 calc R . . . .
C02P C 0.6393(3) 0.2023(6) 0.0963(5) 0.180(5) Uani 1 1 d . . . . .
H02X H 0.663116 0.211789 0.137459 0.216 Uiso 1 1 calc R . . . .
H02Y H 0.668059 0.173599 0.077546 0.216 Uiso 1 1 calc R . . . .
C02Q C 0.6310(6) -0.1974(6) 0.4847(5) 0.184(5) Uani 1 1 d . . . . .
H3AA H 0.608004 -0.249306 0.484694 0.221 Uiso 1 1 calc R . . . .
HF H 0.601878 -0.158940 0.458169 0.221 Uiso 1 1 calc R . . . .
C02R C 0.6857(7) -0.2101(9) 0.4671(6) 0.219(7) Uani 1 1 d . . . . .
H4AA H 0.702943 -0.158501 0.456635 0.263 Uiso 1 1 calc R . . . .
HG H 0.677664 -0.248362 0.434058 0.263 Uiso 1 1 calc R . . . .
C02S C 0.7264(6) -0.2440(8) 0.5179(4) 0.184(5) Uani 1 1 d . . . . .
H5AA H 0.721897 -0.303931 0.516279 0.220 Uiso 1 1 calc R . . . .
HH H 0.771342 -0.230692 0.520122 0.220 Uiso 1 1 calc R . . . .
O24 O 0.7126(7) -0.2154(12) 0.5669(6) 0.370(10) Uani 1 1 d . . . . .

loop_
_atom_site_aniso_label
_atom_site_aniso_U_11
_atom_site_aniso_U_22
_atom_site_aniso_U_33
_atom_site_aniso_U_23
_atom_site_aniso_U_13
_atom_site_aniso_U_12
Cu01 0.0359(2) 0.0459(3) 0.0448(3) 0.0008(2) 0.01387(17) 0.00344(18)
P002 0.0364(4) 0.0495(5) 0.0392(4) 0.0015(3) 0.0153(3) 0.0045(3)
P003 0.0348(4) 0.0503(5) 0.0421(4) 0.0003(3) 0.0161(3) 0.0050(3)
P004 0.1134(11) 0.0605(8) 0.0955(10) 0.0036(7) 0.0221(8) 0.0022(7)
O23 0.0456(12) 0.0517(15) 0.0673(16) 0.0058(12) 0.0016(11) 0.0004(10)
O006 0.0576(14) 0.0496(14) 0.0666(16) 0.0091(12) 0.0204(12) 0.0088(11)
N007 0.0421(14) 0.0570(18) 0.0538(16) -0.0029(13) 0.0146(12) -0.0022(12)
N8 0.0449(14) 0.0506(17) 0.0472(14) -0.0024(12) 0.0222(11) -0.0013(12)
C009 0.0411(15) 0.0503(19) 0.0352(14) -0.0026(13) 0.0126(12) 0.0000(13)
C31 0.0303(13) 0.060(2) 0.0389(15) 0.0008(14) 0.0132(11) 0.0037(12)
C35 0.0397(15) 0.057(2) 0.0473(17) 0.0011(15) 0.0206(13) 0.0057(14)
C36 0.0520(18) 0.063(2) 0.0427(17) -0.0011(16) 0.0220(14) 0.0064(16)
C34 0.0387(15) 0.0506(19) 0.0414(16) -0.0031(14) 0.0164(12) 0.0033(13)
C00E 0.0409(16) 0.057(2) 0.0491(18) 0.0000(15) 0.0129(14) 0.0065(14)
C30 0.0485(17) 0.057(2) 0.0456(17) 0.0039(15) 0.0214(14) 0.0048(15)
C33 0.0452(16) 0.057(2) 0.0425(17) -0.0058(15) 0.0161(13) -0.0046(14)
C32 0.0346(14) 0.057(2) 0.0430(16) 0.0016(15) 0.0167(12) 0.0099(13)
C00I 0.0422(16) 0.055(2) 0.0505(18) -0.0064(16) 0.0178(14) -0.0028(14)
C00J 0.0471(16) 0.0526(19) 0.0357(15) -0.0078(14) 0.0137(12) -0.0040(14)
C00K 0.0519(18) 0.051(2) 0.0504(19) 0.0011(16) 0.0168(14) -0.0013(15)
C00L 0.0560(19) 0.086(3) 0.0404(17) 0.0041(18) 0.0214(15) 0.0082(19)
C00M 0.0360(15) 0.071(2) 0.0409(16) 0.0006(16) 0.0145(12) 0.0045(14)
C00N 0.0565(19) 0.055(2) 0.0467(18) -0.0053(16) 0.0190(15) -0.0101(16)
C00O 0.0440(16) 0.050(2) 0.0474(17) 0.0012(15) 0.0147(13) 0.0046(14)
C00P 0.0571(19) 0.053(2) 0.0514(19) 0.0006(16) 0.0269(15) 0.0001(15)
C00Q 0.0566(19) 0.052(2) 0.055(2) 0.0003(16) 0.0189(16) 0.0021(15)
C00R 0.0453(17) 0.055(2) 0.0547(19) 0.0067(16) 0.0217(14) 0.0082(15)
F00S 0.099(2) 0.105(3) 0.191(4) 0.038(3) 0.021(2) 0.0055(19)
C00T 0.0439(16) 0.061(2) 0.0489(18) 0.0038(16) 0.0162(14) 0.0063(15)
N9 0.0617(19) 0.085(3) 0.070(2) 0.020(2) 0.0127(16) 0.0138(17)
C00V 0.0447(17) 0.068(2) 0.0506(19) -0.0040(17) 0.0188(14) -0.0092(16)
C00W 0.0559(19) 0.047(2) 0.057(2) 0.0021(16) 0.0281(16) 0.0013(15)
C00X 0.088(3) 0.048(2) 0.055(2) -0.0035(17) 0.0358(19) 0.0000(18)
C00Y 0.0478(17) 0.062(2) 0.0483(18) 0.0041(16) 0.0192(14) 0.0146(15)
C00Z 0.0468(17) 0.081(3) 0.0439(18) -0.0034(18) 0.0137(14) 0.0007(17)
C010 0.0456(17) 0.063(2) 0.0495(19) -0.0014(17) 0.0094(14) 0.0055(16)
C011 0.073(2) 0.058(2) 0.050(2) 0.0031(17) 0.0212(17) -0.0067(18)
C012 0.0492(17) 0.070(2) 0.0400(17) -0.0040(16) 0.0173(14) -0.0083(16)
C013 0.0509(19) 0.088(3) 0.053(2) -0.007(2) 0.0200(16) -0.0192(19)
C014 0.059(2) 0.069(3) 0.055(2) 0.0183(19) 0.0181(16) 0.0087(18)
C015 0.085(3) 0.062(2) 0.0461(19) -0.0053(17) 0.0258(19) -0.022(2)
C016 0.0435(17) 0.079(3) 0.0411(17) 0.0060(17) 0.0142(13) 0.0141(16)
C017 0.056(2) 0.074(3) 0.055(2) 0.0122(19) 0.0184(16) 0.0240(18)
C018 0.079(3) 0.097(3) 0.045(2) 0.000(2) 0.0254(18) 0.009(2)
C019 0.077(3) 0.048(2) 0.071(3) 0.0007(18) 0.033(2) -0.0022(18)
C01A 0.0540(19) 0.077(3) 0.056(2) -0.0029(19) 0.0229(16) 0.0188(18)
C01B 0.063(2) 0.061(3) 0.062(2) -0.0075(19) 0.0198(17) -0.0126(18)
C01C 0.0569(19) 0.054(2) 0.057(2) -0.0021(17) 0.0241(16) 0.0093(16)
C01D 0.056(2) 0.068(3) 0.068(2) 0.014(2) 0.0200(18) 0.0103(18)
C01E 0.060(2) 0.084(3) 0.0439(19) 0.0136(19) 0.0175(16) 0.007(2)
F01F 0.160(3) 0.120(3) 0.125(3) 0.031(2) 0.069(3) 0.049(2)
C01G 0.054(2) 0.102(4) 0.046(2) -0.006(2) 0.0115(16) -0.009(2)
C01H 0.068(2) 0.065(3) 0.060(2) 0.0011(19) 0.0257(18) -0.0138(19)
C01I 0.070(2) 0.073(3) 0.058(2) -0.005(2) 0.0239(18) -0.022(2)
C01J 0.056(2) 0.074(3) 0.087(3) 0.005(2) 0.036(2) 0.0128(19)
C01K 0.0435(17) 0.063(2) 0.071(2) 0.0062(19) 0.0233(16) 0.0051(16)
C01L 0.064(2) 0.080(3) 0.0457(19) -0.0125(19) 0.0267(17) -0.026(2)
C01M 0.0478(19) 0.080(3) 0.066(2) -0.003(2) 0.0067(17) -0.0088(18)
C01N 0.0466(18) 0.064(2) 0.064(2) 0.0052(19) 0.0144(16) 0.0084(16)
C01O 0.107(3) 0.060(3) 0.063(3) -0.001(2) 0.040(2) 0.028(2)
F01P 0.103(2) 0.086(3) 0.273(7) -0.014(3) -0.010(3) -0.012(2)
O01Q 0.081(2) 0.154(4) 0.145(4) 0.050(3) 0.049(2) 0.000(2)
C01R 0.078(3) 0.068(3) 0.073(3) 0.002(2) 0.040(2) 0.020(2)
C01S 0.069(3) 0.074(3) 0.095(3) -0.003(3) 0.046(2) 0.022(2)
C01T 0.077(3) 0.053(2) 0.086(3) 0.013(2) 0.025(2) 0.0147(19)
C01U 0.079(3) 0.057(3) 0.070(3) -0.008(2) 0.026(2) -0.019(2)
F01V 0.221(5) 0.065(2) 0.249(6) 0.006(3) 0.126(5) 0.002(3)
C01W 0.077(3) 0.081(3) 0.067(3) 0.003(2) 0.034(2) 0.031(2)
C01X 0.063(2) 0.067(3) 0.102(4) 0.013(3) 0.027(2) 0.011(2)
C01Y 0.100(3) 0.066(3) 0.086(3) 0.029(2) 0.034(3) 0.008(2)
C01Z 0.090(3) 0.070(3) 0.074(3) 0.021(2) 0.009(2) 0.007(2)
C020 0.087(3) 0.092(4) 0.097(4) 0.040(3) 0.046(3) 0.034(3)
C021 0.056(2) 0.105(4) 0.052(2) 0.010(2) 0.0078(17) 0.024(2)
O022 0.086(3) 0.189(5) 0.122(4) 0.063(4) 0.016(2) 0.003(3)
C023 0.057(2) 0.119(4) 0.046(2) 0.003(2) -0.0004(17) 0.002(2)
F024 0.204(5) 0.282(7) 0.105(3) -0.003(4) 0.041(3) 0.150(5)
C025 0.073(3) 0.098(4) 0.075(3) 0.022(3) 0.014(2) 0.021(3)
C026 0.071(3) 0.077(3) 0.096(4) -0.007(3) 0.000(2) -0.018(2)
C027 0.082(3) 0.069(3) 0.135(5) 0.031(3) 0.047(3) 0.018(2)
C028 0.050(2) 0.095(4) 0.147(5) -0.002(3) 0.049(3) 0.010(2)
C029 0.072(3) 0.117(4) 0.067(3) -0.004(3) 0.035(2) -0.038(3)
F02A 0.147(4) 0.364(9) 0.084(3) 0.005(4) 0.017(3) -0.103(5)
C02B 0.103(3) 0.077(3) 0.094(4) -0.020(3) 0.037(3) 0.027(3)
C02C 0.074(3) 0.164(6) 0.073(3) -0.016(4) 0.014(2) 0.004(3)
C02D 0.115(4) 0.066(3) 0.094(4) -0.026(3) 0.049(3) -0.025(3)
C02E 0.078(3) 0.080(3) 0.144(5) 0.015(3) 0.057(3) 0.006(3)
C02F 0.097(4) 0.119(5) 0.100(4) 0.030(4) 0.023(3) -0.027(3)
C02G 0.090(4) 0.139(6) 0.106(4) 0.047(4) 0.045(3) 0.012(3)
C02H 0.091(4) 0.102(4) 0.117(5) 0.012(4) 0.032(3) -0.011(3)
C02I 0.092(4) 0.141(6) 0.116(5) -0.018(4) 0.044(3) 0.054(4)
C02J 0.136(5) 0.145(6) 0.079(4) 0.006(4) 0.015(4) -0.056(5)
C02L 0.070(4) 0.289(12) 0.150(7) 0.100(8) 0.018(4) -0.028(5)
C02O 0.155(7) 0.155(8) 0.172(9) -0.027(7) 0.053(7) -0.003(6)
C02P 0.071(4) 0.175(8) 0.287(13) 0.134(9) 0.040(5) -0.002(4)
C02Q 0.233(12) 0.116(7) 0.155(10) -0.014(6) -0.022(9) -0.003(7)
C02R 0.268(15) 0.260(16) 0.158(11) 0.052(10) 0.106(11) 0.113(13)
C02S 0.202(10) 0.248(12) 0.112(7) 0.019(7) 0.062(7) 0.122(9)
O24 0.273(13) 0.63(3) 0.213(12) -0.007(15) 0.083(10) 0.152(16)

loop_
_atom_type_symbol
_atom_type_description
_atom_type_scat_dispersion_real
_atom_type_scat_dispersion_imag
_atom_type_scat_source
C C 0.0181 0.0091 'International Tables Vol C Tables 4.2.6.8 and 6.1.1.4'
H H 0.0000 0.0000 'International Tables Vol C Tables 4.2.6.8 and 6.1.1.4'
Cu Cu -1.9646 0.5888 'International Tables Vol C Tables 4.2.6.8 and 6.1.1.4'
F F 0.0727 0.0534 'International Tables Vol C Tables 4.2.6.8 and 6.1.1.4'
N N 0.0311 0.0180 'International Tables Vol C Tables 4.2.6.8 and 6.1.1.4'
O O 0.0492 0.0322 'International Tables Vol C Tables 4.2.6.8 and 6.1.1.4'
P P 0.2955 0.4335 'International Tables Vol C Tables 4.2.6.8 and 6.1.1.4'

loop_
_geom_angle_atom_site_label_1
_geom_angle_atom_site_label_2
_geom_angle_atom_site_label_3
_geom_angle
_geom_angle_site_symmetry_1
_geom_angle_site_symmetry_3
_geom_angle_publ_flag
P003 Cu01 P002 99.73(3) . . ?
O23 Cu01 P002 115.85(8) . . ?
O23 Cu01 P003 101.49(8) . . ?
N8 Cu01 P002 117.79(8) . . ?
N8 Cu01 P003 134.08(8) . . ?
N8 Cu01 O23 85.83(10) . . ?
C30 P002 Cu01 118.68(11) . . ?
C30 P002 C32 104.18(15) . . ?
C30 P002 C00J 102.57(15) . . ?
C32 P002 Cu01 107.19(10) . . ?
C00J P002 Cu01 117.09(11) . . ?
C00J P002 C32 105.78(15) . . ?
C35 P003 Cu01 118.00(12) . . ?
C35 P003 C34 107.39(15) . . ?
C35 P003 C00R 101.35(15) . . ?
C34 P003 Cu01 103.00(10) . . ?
C34 P003 C00R 102.47(16) . . ?
C00R P003 Cu01 122.89(12) . . ?
F00S P004 F01F 178.8(3) . . ?
F00S P004 F024 89.9(3) . . ?
F01P P004 F00S 91.9(2) . . ?
F01P P004 F01F 87.0(2) . . ?
F01P P004 F01V 176.0(3) . . ?
F01P P004 F024 91.0(4) . . ?
F01P P004 F02A 88.4(4) . . ?
F01V P004 F00S 91.9(2) . . ?
F01V P004 F01F 89.2(3) . . ?
F01V P004 F024 87.9(4) . . ?
F01V P004 F02A 92.7(3) . . ?
F024 P004 F01F 89.7(2) . . ?
F02A P004 F00S 90.6(3) . . ?
F02A P004 F01F 89.7(3) . . ?
F02A P004 F024 179.2(4) . . ?
C00E O23 Cu01 131.6(2) . . ?
C00W O006 C01T 117.0(3) . . ?
C00E N007 C00I 126.8(3) . . ?
C00E N007 C01M 122.2(3) . . ?
C00I N007 C01M 109.4(3) . . ?
C00I N8 Cu01 126.1(2) . . ?
C00I N8 C00W 115.5(3) . . ?
C00W N8 Cu01 117.8(2) . . ?
C34 C009 C31 121.0(3) . . ?
C34 C009 C33 119.8(3) . . ?
C33 C009 C31 119.1(3) . . ?
C32 C31 C009 121.5(3) . . ?
C32 C31 C00M 119.7(3) . . ?
C00M C31 C009 118.8(3) . . ?
C36 C35 P003 122.3(3) . . ?
C00T C35 P003 117.8(3) . . ?
C00T C35 C36 119.8(3) . . ?
C00L C36 C35 120.4(4) . . ?
C009 C34 P003 122.9(3) . . ?
C009 C34 C00O 119.2(3) . . ?
C00O C34 P003 117.3(2) . . ?
O23 C00E N007 123.4(3) . . ?
O23 C00E C010 119.7(3) . . ?
N007 C00E C010 116.9(3) . . ?
C00P C30 P002 117.4(2) . . ?
C00P C30 C01A 118.1(3) . . ?
C01A C30 P002 124.3(3) . . ?
C00N C33 C009 119.5(3) . . ?
C00V C33 C009 121.7(3) . . ?
C00V C33 C00N 118.8(3) . . ?
C31 C32 P002 121.5(2) . . ?
C31 C32 C00Y 119.4(3) . . ?
C00Y C32 P002 118.5(3) . . ?
N8 C00I N007 125.3(3) . . ?
N8 C00I C01B 124.7(4) . . ?
C01B C00I N007 110.0(3) . . ?
C00K C00J P002 118.0(2) . . ?
C00K C00J C012 119.2(3) . . ?
C012 C00J P002 122.7(3) . . ?
C00J C00K C011 121.1(3) . . ?
C36 C00L C018 120.7(4) . . ?
C01E C00L C36 118.5(4) . . ?
C01E C00L C018 120.7(4) . . ?
C00Z C00M C31 122.3(3) . . ?
C016 C00M C31 119.6(3) . . ?
C016 C00M C00Z 118.1(3) . . ?
C00Q C00N C33 119.2(3) . . ?
C00Q C00N C01H 121.7(4) . . ?
C01H C00N C33 119.2(3) . . ?
C00Q C00O C34 121.7(3) . . ?
C30 C00P C00X 122.3(3) . . ?
C00O C00Q C00N 120.4(3) . . ?
C01C C00R P003 123.6(3) . . ?
C01K C00R P003 118.0(3) . . ?
C01K C00R C01C 118.3(3) . . ?
C35 C00T C014 121.0(4) . . ?
C01D N9 C025 116.8(4) . . ?
C013 C00V C33 120.1(4) . . ?
O006 C00W C019 124.0(3) . . ?
N8 C00W O006 111.5(3) . . ?
N8 C00W C019 124.5(4) . . ?
C00P C00X C02D 120.7(4) . . ?
C01O C00X C00P 117.7(4) . . ?
C01O C00X C02D 121.6(4) . . ?
C017 C00Y C32 121.5(4) . . ?
C01G C00Z C00M 120.8(4) . . ?
C01N C010 C00E 119.8(3) . . ?
C00K C011 C01Y 121.0(4) . . ?
C015 C011 C00K 117.8(4) . . ?
C015 C011 C01Y 121.2(4) . . ?
C00J C012 C01L 120.4(4) . . ?
C00V C013 C01I 120.8(4) . . ?
C00T C014 C01Z 121.2(4) . . ?
C01E C014 C00T 117.6(4) . . ?
C01E C014 C01Z 121.1(4) . . ?
C011 C015 C01L 123.0(4) . . ?
C00M C016 C021 119.5(4) . . ?
C017 C016 C00M 118.9(3) . . ?
C017 C016 C021 121.6(4) . . ?
C00Y C017 C016 120.9(4) . . ?
C01U C019 C00W 117.5(4) . . ?
C01W C01A C30 120.5(4) . . ?
C00I C01B C026 110.1(4) . . ?
C01U C01B C00I 118.1(4) . . ?
C01U C01B C026 131.8(4) . . ?
C01R C01C C00R 121.5(4) . . ?
N9 C01D C01N 117.5(4) . . ?
N9 C01D C01X 122.4(4) . . ?
C01X C01D C01N 120.1(4) . . ?
C00L C01E C014 122.5(3) . . ?
C00Z C01G C023 121.1(4) . . ?
C01I C01H C00N 120.7(4) . . ?
C01H C01I C013 120.5(4) . . ?
C01K C01J C028 121.0(4) . . ?
C01S C01J C01K 118.3(4) . . ?
C01S C01J C028 120.7(4) . . ?
C00R C01K C01J 121.3(4) . . ?
C012 C01L C029 119.6(4) . . ?
C015 C01L C012 118.4(3) . . ?
C015 C01L C029 122.0(4) . . ?
N007 C01M C026 104.8(3) . . ?
C010 C01N C01D 125.2(4) . . ?
C01W C01O C00X 122.1(4) . . ?
C02G O01Q C02E 108.1(4) . . ?
C01C C01R C02B 121.0(4) . . ?
C01S C01R C01C 118.0(4) . . ?
C01S C01R C02B 120.9(4) . . ?
C01R C01S C01J 122.5(4) . . ?
C01B C01U C019 119.6(4) . . ?
C01A C01W C02I 119.6(5) . . ?
C01O C01W C01A 119.2(4) . . ?
C01O C01W C02I 121.2(4) . . ?
C01D C01X C027 118.9(5) . . ?
C027 C020 C025 119.8(5) . . ?
C023 C021 C016 120.3(4) . . ?
C02H O022 C02L 107.6(5) . . ?
C021 C023 C01G 120.2(4) . . ?
N9 C025 C020 123.3(5) . . ?
C01B C026 C01M 104.0(3) . . ?
C020 C027 C01X 118.8(5) . . ?
C02H C02C C02J 104.7(5) . . ?
O01Q C02E C02P 106.1(5) . . ?
C02P C02F C02G 105.3(5) . . ?
O01Q C02G C02F 107.9(5) . . ?
O022 C02H C02C 106.7(5) . . ?
C02L C02J C02C 106.2(6) . . ?
C02J C02L O022 111.3(5) . . ?
C02Q C02O O24 97.6(9) . . ?
C02F C02P C02E 109.6(5) . . ?
C02R C02Q C02O 106.5(11) . . ?
C02Q C02R C02S 100.4(10) . . ?
O24 C02S C02R 111.7(10) . . ?
C02S O24 C02O 105.2(11) . . ?

loop_
_geom_bond_atom_site_label_1
_geom_bond_atom_site_label_2
_geom_bond_distance
_geom_bond_site_symmetry_2
_geom_bond_publ_flag
Cu01 P002 2.2676(8) . ?
Cu01 P003 2.2558(9) . ?
Cu01 O23 2.110(2) . ?
Cu01 N8 2.069(3) . ?
P002 C30 1.822(4) . ?
P002 C32 1.842(3) . ?
P002 C00J 1.828(4) . ?
P003 C35 1.830(3) . ?
P003 C34 1.837(3) . ?
P003 C00R 1.842(3) . ?
P004 F00S 1.553(4) . ?
P004 F01F 1.636(4) . ?
P004 F01P 1.536(4) . ?
P004 F01V 1.537(4) . ?
P004 F024 1.570(5) . ?
P004 F02A 1.545(5) . ?
O23 C00E 1.220(4) . ?
O006 C00W 1.358(5) . ?
O006 C01T 1.439(5) . ?
N007 C00E 1.367(5) . ?
N007 C00I 1.409(5) . ?
N007 C01M 1.490(5) . ?
N8 C00I 1.326(4) . ?
N8 C00W 1.349(5) . ?
C009 C31 1.497(5) . ?
C009 C34 1.389(4) . ?
C009 C33 1.435(5) . ?
C31 C32 1.390(5) . ?
C31 C00M 1.436(4) . ?
C35 C36 1.399(5) . ?
C35 C00T 1.379(5) . ?
C36 C00L 1.391(5) . ?
C34 C00O 1.417(5) . ?
C00E C010 1.474(5) . ?
C30 C00P 1.385(5) . ?
C30 C01A 1.402(5) . ?
C33 C00N 1.422(5) . ?
C33 C00V 1.417(5) . ?
C32 C00Y 1.412(5) . ?
C00I C01B 1.395(5) . ?
C00J C00K 1.393(5) . ?
C00J C012 1.394(5) . ?
C00K C011 1.394(5) . ?
C00L C018 1.494(6) . ?
C00L C01E 1.387(6) . ?
C00M C00Z 1.420(5) . ?
C00M C016 1.416(5) . ?
C00N C00Q 1.408(5) . ?
C00N C01H 1.418(5) . ?
C00O C00Q 1.369(5) . ?
C00P C00X 1.389(5) . ?
C00R C01C 1.393(5) . ?
C00R C01K 1.379(5) . ?
C00T C014 1.406(5) . ?
N9 C01D 1.337(5) . ?
N9 C025 1.352(6) . ?
C00V C013 1.375(5) . ?
C00W C019 1.391(5) . ?
C00X C01O 1.380(6) . ?
C00X C02D 1.510(6) . ?
C00Y C017 1.364(5) . ?
C00Z C01G 1.361(5) . ?
C010 C01N 1.321(6) . ?
C011 C015 1.377(6) . ?
C011 C01Y 1.505(6) . ?
C012 C01L 1.397(6) . ?
C013 C01I 1.405(6) . ?
C014 C01E 1.392(6) . ?
C014 C01Z 1.498(6) . ?
C015 C01L 1.380(6) . ?
C016 C017 1.411(6) . ?
C016 C021 1.419(5) . ?
C019 C01U 1.384(6) . ?
C01A C01W 1.387(6) . ?
C01B C01U 1.366(6) . ?
C01B C026 1.490(6) . ?
C01C C01R 1.391(5) . ?
C01D C01N 1.471(6) . ?
C01D C01X 1.384(6) . ?
C01G C023 1.392(7) . ?
C01H C01I 1.357(6) . ?
C01J C01K 1.393(5) . ?
C01J C01S 1.378(7) . ?
C01J C028 1.513(6) . ?
C01L C029 1.511(5) . ?
C01M C026 1.533(7) . ?
C01O C01W 1.376(7) . ?
O01Q C02E 1.407(7) . ?
O01Q C02G 1.396(7) . ?
C01R C01S 1.369(7) . ?
C01R C02B 1.503(7) . ?
C01W C02I 1.513(6) . ?
C01X C027 1.389(7) . ?
C020 C025 1.363(8) . ?
C020 C027 1.339(8) . ?
C021 C023 1.368(7) . ?
O022 C02H 1.391(7) . ?
O022 C02L 1.432(8) . ?
C02C C02H 1.455(8) . ?
C02C C02J 1.513(8) . ?
C02E C02P 1.428(8) . ?
C02F C02G 1.448(8) . ?
C02F C02P 1.406(9) . ?
C02J C02L 1.337(9) . ?
C02O C02Q 1.494(14) . ?
C02O O24 1.526(14) . ?
C02Q C02R 1.388(16) . ?
C02R C02S 1.405(14) . ?
C02S O24 1.380(14) . ?

loop_
_smtbx_masks_void_nr
_smtbx_masks_void_average_x
_smtbx_masks_void_average_y
_smtbx_masks_void_average_z
_smtbx_masks_void_volume
_smtbx_masks_void_count_electrons
_smtbx_masks_void_content
1 0.000 -0.199 -0.927 1538.3 422.1 ?
2 0.317 0.117 0.105 9.0 0.0 ?
3 0.317 0.383 0.605 9.0 0.0 ?
4 0.500 0.000 0.500 54.8 0.0 ?
5 0.500 0.500 0.000 54.8 0.0 ?
6 0.683 0.617 0.395 9.0 0.0 ?
7 0.683 0.883 0.895 9.0 0.0 ?
